data_7102331
loop_
_publ_author_name
'Santiso-Qui\~nones, Gustavo'
'Reisinger, Andreas'
'Slattery, John'
'Krossing, Ingo'

_publ_section_title
;
 Homoleptic Cu-phosphorus and Cu-ethene complexes.
;
_journal_issue 47
_journal_name_full 'Chemical communications (Cambridge, England)'
_journal_page_first 5046
_journal_page_last 5048
_journal_paper_doi 10.1039/b710899k
_journal_year 2007
_chemical_formula_moiety 'C16 Al Cu F36 O4 P8'
_chemical_formula_sum 'C16 Al Cu F36 O4 P8'
_chemical_formula_weight 1278.44
_chemical_name_systematic
;
?
;
_space_group_IT_number 19
_symmetry_cell_setting orthorhombic
_symmetry_space_group_name_Hall 'P 2ac 2ab'
_symmetry_space_group_name_H-M 'P 21 21 21'
_atom_sites_solution_hydrogens none
_atom_sites_solution_primary direct
_atom_sites_solution_secondary difmap
_audit_creation_method SHELXL-97
_cell_angle_alpha 90.00
_cell_angle_beta 90.00
_cell_angle_gamma 90.00
_cell_formula_units_Z 8
_cell_length_a 11.7609(18)
_cell_length_b 16.9425(15)
_cell_length_c 38.266(4)
_cell_measurement_temperature 100(2)
_cell_volume 7624.8(16)
_computing_cell_refinement 'Dirax/lsq (Duisenberg & Schreurs 1989-2000)'
_computing_data_collection 'Collect (Bruker AXS BV, 1997-2004)'
_computing_data_reduction 'EvalCCD (Duisenberg & Schreurs 1990-2000)'
_computing_molecular_graphics 'SHELXTL (Bruker, 2001)'
_computing_publication_material 'SHELXTL (Bruker, 2001)'
_computing_structure_refinement 'SHELXTL (Bruker, 2001)'
_computing_structure_solution 'SHELXTL (Bruker, 2001)'
_diffrn_ambient_temperature 100(2)
_diffrn_detector_area_resol_mean 'frames each covering 0.5\% in\w'
_diffrn_measured_fraction_theta_full 0.995
_diffrn_measured_fraction_theta_max 0.995
_diffrn_measurement_device_type 'Bruker APEX II CCD area detector at 100K'
_diffrn_measurement_method 'APEXII (Bruker, 2005)'
_diffrn_radiation_monochromator graphite
_diffrn_radiation_source 'fine-focus sealed tube'
_diffrn_radiation_type MoK\a
_diffrn_radiation_wavelength 0.71073
_diffrn_reflns_av_R_equivalents 0.0770
_diffrn_reflns_av_sigmaI/netI 0.0517
_diffrn_reflns_limit_h_max 13
_diffrn_reflns_limit_h_min -13
_diffrn_reflns_limit_k_max 19
_diffrn_reflns_limit_k_min -20
_diffrn_reflns_limit_l_max 45
_diffrn_reflns_limit_l_min -45
_diffrn_reflns_number 80331
_diffrn_reflns_theta_full 25.04
_diffrn_reflns_theta_max 25.04
_diffrn_reflns_theta_min 1.31
_exptl_absorpt_coefficient_mu 1.139
_exptl_absorpt_correction_T_max 0.892
_exptl_absorpt_correction_T_min 0.791
_exptl_absorpt_correction_type multi-scan
_exptl_absorpt_process_details 'SADABS (Sheldrick, 1996)'
_exptl_crystal_colour colourless
_exptl_crystal_density_diffrn 2.227
_exptl_crystal_density_method 'not measured'
_exptl_crystal_description Platelets
_exptl_crystal_F_000 4912
_exptl_crystal_size_max 0.2
_exptl_crystal_size_mid 0.2
_exptl_crystal_size_min 0.1
_refine_diff_density_max 0.760
_refine_diff_density_min -0.563
_refine_diff_density_rms 0.111
_refine_ls_abs_structure_details 'Flack H D (1983), Acta Cryst. A39, 876-881'
_refine_ls_abs_structure_Flack 0.517(15)
_refine_ls_extinction_method none
_refine_ls_goodness_of_fit_ref 1.187
_refine_ls_hydrogen_treatment none
_refine_ls_matrix_type full
_refine_ls_number_parameters 1190
_refine_ls_number_reflns 13407
_refine_ls_number_restraints 0
_refine_ls_restrained_S_all 1.187
_refine_ls_R_factor_all 0.0671
_refine_ls_R_factor_gt 0.0506
_refine_ls_shift/su_max 0.001
_refine_ls_shift/su_mean 0.000
_refine_ls_structure_factor_coef Fsqd
_refine_ls_weighting_details 'calc w=1/[\s^2^(Fo^2^)+(0.0287P)^2^+23.7122P] where P=(Fo^2^+2Fc^2^)/3'
_refine_ls_weighting_scheme calc
_refine_ls_wR_factor_gt 0.1060
_refine_ls_wR_factor_ref 0.1152
_reflns_number_gt 11418
_reflns_number_total 13407
_reflns_threshold_expression >2sigma(I)
_cod_data_source_file b710899k.txt
_cod_data_source_block cup8+_pf
_cod_depositor_comments
;
The following automatic conversions were performed:
'_symmetry_cell_setting' value 'Orthorhombic' changed to 'orthorhombic'
according to '/home/saulius/struct/CIF-dictionaries/cif_core.dic'
dictionary named 'cif_core.dic' version 2.4.1 from 2010-06-29.

Automatic conversion script
Id: cif_fix_enum 1527 2010-12-29 10:47:43Z saulius 
;
_cod_original_sg_symbol_H-M P212121
_cod_database_code 7102331

loop_
_symmetry_equiv_pos_as_xyz
'x, y, z'
'-x+1/2, -y, z+1/2'
'-x, y+1/2, -z+1/2'
'x+1/2, -y+1/2, -z'

loop_
_atom_site_label
_atom_site_type_symbol
_atom_site_fract_x
_atom_site_fract_y
_atom_site_fract_z
_atom_site_U_iso_or_equiv
_atom_site_adp_type
_atom_site_occupancy
_atom_site_symmetry_multiplicity
_atom_site_calc_flag
Cu1 Cu 0.74198(7) 0.50910(5) 0.79063(2) 0.02317(18) Uani 1 1 d
P1 P 0.79420(19) 0.38842(11) 0.81595(5) 0.0325(5) Uani 1 1 d
P2 P 0.69866(16) 0.39048(10) 0.76206(5) 0.0256(4) Uani 1 1 d
P3 P 0.83856(16) 0.31018(10) 0.77296(5) 0.0268(4) Uani 1 1 d
P4 P 0.67439(19) 0.29673(12) 0.80016(7) 0.0403(5) Uani 1 1 d
P5 P 0.78621(17) 0.62741(10) 0.81914(5) 0.0252(4) Uani 1 1 d
P6 P 0.70724(17) 0.63021(10) 0.76293(5) 0.0272(4) Uani 1 1 d
P7 P 0.66475(17) 0.71652(11) 0.80303(6) 0.0351(5) Uani 1 1 d
P8 P 0.83610(16) 0.71392(11) 0.77988(5) 0.0273(4) Uani 1 1 d
Cu2 Cu 0.27191(7) -0.00893(4) 0.96146(2) 0.02319(18) Uani 1 1 d
P9 P 0.31243(16) -0.12662(10) 0.99118(5) 0.0238(4) Uani 1 1 d
P10 P 0.24822(16) -0.13033(10) 0.93306(5) 0.0236(4) Uani 1 1 d
P11 P 0.37657(16) -0.21137(11) 0.95331(5) 0.0289(4) Uani 1 1 d
P12 P 0.19971(16) -0.21812(11) 0.97178(5) 0.0278(4) Uani 1 1 d
P13 P 0.2725(2) 0.10836(10) 0.99353(5) 0.0321(5) Uani 1 1 d
P14 P 0.2558(2) 0.11271(11) 0.93298(5) 0.0450(6) Uani 1 1 d
P15 P 0.35126(18) 0.20007(11) 0.96266(7) 0.0431(6) Uani 1 1 d
P16 P 0.16649(18) 0.19323(12) 0.96716(7) 0.0444(6) Uani 1 1 d
Al1 Al 0.27270(14) 0.49788(10) 0.87540(4) 0.0120(4) Uani 1 1 d
O1 O 0.2745(3) 0.5655(2) 0.84120(10) 0.0141(9) Uani 1 1 d
O2 O 0.3835(3) 0.5126(2) 0.90472(10) 0.0189(9) Uani 1 1 d
O3 O 0.2900(4) 0.4045(2) 0.85775(10) 0.0161(9) Uani 1 1 d
O4 O 0.1439(3) 0.5077(2) 0.89671(10) 0.0169(9) Uani 1 1 d
C1 C 0.2564(6) 0.6427(3) 0.83173(16) 0.0191(14) Uani 1 1 d
C2 C 0.1282(6) 0.6582(4) 0.82615(18) 0.0242(16) Uani 1 1 d
C3 C 0.3035(6) 0.6994(4) 0.85996(18) 0.0227(15) Uani 1 1 d
C4 C 0.3215(6) 0.6559(4) 0.79684(18) 0.0238(15) Uani 1 1 d
C5 C 0.4917(5) 0.4965(3) 0.91436(16) 0.0166(13) Uani 1 1 d
C6 C 0.5777(6) 0.5368(4) 0.88870(19) 0.0298(17) Uani 1 1 d
C7 C 0.5095(5) 0.5286(4) 0.95155(18) 0.0223(15) Uani 1 1 d
C8 C 0.5171(6) 0.4044(4) 0.91385(17) 0.0231(15) Uani 1 1 d
C9 C 0.2670(5) 0.3578(3) 0.82987(15) 0.0118(12) Uani 1 1 d
C10 C 0.3354(5) 0.3850(4) 0.79714(16) 0.0198(14) Uani 1 1 d
C11 C 0.3047(6) 0.2703(4) 0.83990(17) 0.0232(15) Uani 1 1 d
C12 C 0.1369(5) 0.3565(4) 0.82080(17) 0.0199(14) Uani 1 1 d
C13 C 0.0784(5) 0.4920(4) 0.92536(15) 0.0171(13) Uani 1 1 d
C14 C 0.1117(6) 0.4117(4) 0.94269(18) 0.0244(15) Uani 1 1 d
C15 C -0.0495(5) 0.4889(4) 0.91369(16) 0.0247(15) Uani 1 1 d
C16 C 0.0937(6) 0.5587(4) 0.95312(17) 0.0248(16) Uani 1 1 d
Al2 Al 0.78086(14) 0.00168(10) 0.87439(4) 0.0132(4) Uani 1 1 d
O5 O 0.8155(4) -0.0668(2) 0.90638(10) 0.0174(10) Uani 1 1 d
O6 O 0.6433(3) -0.0192(2) 0.86026(10) 0.0143(9) Uani 1 1 d
O7 O 0.8730(3) -0.0034(2) 0.83905(10) 0.0181(9) Uani 1 1 d
O8 O 0.7940(4) 0.0950(2) 0.89303(11) 0.0183(10) Uani 1 1 d
C17 C 0.8133(5) -0.1440(3) 0.91682(16) 0.0158(13) Uani 1 1 d
C18 C 0.8724(6) -0.1472(4) 0.95370(17) 0.0220(15) Uani 1 1 d
C19 C 0.8810(6) -0.1965(4) 0.89050(17) 0.0230(15) Uani 1 1 d
C20 C 0.6894(6) -0.1746(4) 0.92029(19) 0.0267(16) Uani 1 1 d
C21 C 0.5641(5) -0.0099(3) 0.83521(15) 0.0157(13) Uani 1 1 d
C22 C 0.5159(6) 0.0769(4) 0.83624(18) 0.0232(15) Uani 1 1 d
C23 C 0.4637(5) -0.0687(4) 0.84261(17) 0.0212(15) Uani 1 1 d
C24 C 0.6119(5) -0.0260(4) 0.79806(17) 0.0230(15) Uani 1 1 d
C25 C 0.7831(6) 0.1402(4) 0.92203(16) 0.0191(14) Uani 1 1 d
C26 C 0.6543(6) 0.1497(4) 0.93248(18) 0.0267(16) Uani 1 1 d
C27 C 0.8481(5) 0.1032(4) 0.95349(17) 0.0205(14) Uani 1 1 d
C28 C 0.8330(5) 0.2238(4) 0.91367(17) 0.0200(14) Uani 1 1 d
C29 C 0.9689(5) 0.0217(4) 0.82394(17) 0.0185(14) Uani 1 1 d
C30 C 1.0746(6) -0.0007(5) 0.8458(2) 0.041(2) Uani 1 1 d
C31 C 0.9688(6) 0.1137(4) 0.8186(2) 0.0363(19) Uani 1 1 d
C32 C 0.9777(7) -0.0174(5) 0.7871(2) 0.040(2) Uani 1 1 d
F1 F 0.0800(3) 0.5980(2) 0.80835(11) 0.0316(10) Uani 1 1 d
F2 F 0.0738(4) 0.6660(2) 0.85617(11) 0.0351(10) Uani 1 1 d
F3 F 0.1109(3) 0.7242(2) 0.80702(11) 0.0320(10) Uani 1 1 d
F4 F 0.2707(4) 0.6755(2) 0.89209(10) 0.0343(10) Uani 1 1 d
F5 F 0.4165(4) 0.7017(2) 0.85998(11) 0.0365(11) Uani 1 1 d
F6 F 0.2653(4) 0.7738(2) 0.85604(10) 0.0333(10) Uani 1 1 d
F7 F 0.3420(4) 0.7338(2) 0.79088(10) 0.0314(10) Uani 1 1 d
F8 F 0.4221(3) 0.6204(2) 0.79712(11) 0.0333(10) Uani 1 1 d
F9 F 0.2647(4) 0.6289(2) 0.76950(10) 0.0321(10) Uani 1 1 d
F10 F 0.5839(3) 0.6147(2) 0.89513(12) 0.0384(11) Uani 1 1 d
F11 F 0.6829(3) 0.5064(3) 0.89096(10) 0.0373(10) Uani 1 1 d
F12 F 0.5435(3) 0.5283(3) 0.85542(10) 0.0331(10) Uani 1 1 d
F13 F 0.4610(3) 0.4821(3) 0.97539(9) 0.0356(10) Uani 1 1 d
F14 F 0.4665(3) 0.6007(2) 0.95507(11) 0.0328(10) Uani 1 1 d
F15 F 0.6219(3) 0.5335(2) 0.96049(11) 0.0327(10) Uani 1 1 d
F16 F 0.6044(4) 0.3855(2) 0.93383(11) 0.0374(11) Uani 1 1 d
F17 F 0.4250(3) 0.3660(2) 0.92629(11) 0.0331(10) Uani 1 1 d
F18 F 0.5353(3) 0.3787(2) 0.88155(11) 0.0355(10) Uani 1 1 d
F19 F 0.4371(3) 0.4104(2) 0.80585(10) 0.0249(9) Uani 1 1 d
F20 F 0.3473(4) 0.3277(2) 0.77286(10) 0.0292(9) Uani 1 1 d
F21 F 0.2806(3) 0.4455(2) 0.78104(10) 0.0269(9) Uani 1 1 d
F22 F 0.4178(3) 0.2653(2) 0.83849(10) 0.0254(9) Uani 1 1 d
F23 F 0.2618(3) 0.2169(2) 0.81748(10) 0.0278(9) Uani 1 1 d
F24 F 0.2720(4) 0.2529(2) 0.87173(10) 0.0302(10) Uani 1 1 d
F25 F 0.1152(3) 0.3273(2) 0.78904(10) 0.0296(9) Uani 1 1 d
F26 F 0.0780(3) 0.3141(2) 0.84431(10) 0.0278(9) Uani 1 1 d
F27 F 0.0945(3) 0.4303(2) 0.82226(10) 0.0271(9) Uani 1 1 d
F28 F 0.1281(3) 0.3570(2) 0.91790(10) 0.0282(9) Uani 1 1 d
F29 F 0.2082(3) 0.4189(2) 0.96065(11) 0.0339(10) Uani 1 1 d
F30 F 0.0311(3) 0.3843(2) 0.96438(10) 0.0335(10) Uani 1 1 d
F31 F -0.0716(3) 0.5473(2) 0.89122(10) 0.0295(9) Uani 1 1 d
F32 F -0.0709(3) 0.4208(2) 0.89692(10) 0.0303(9) Uani 1 1 d
F33 F -0.1206(3) 0.4951(2) 0.94044(9) 0.0325(9) Uani 1 1 d
F34 F 0.0362(4) 0.6244(2) 0.94249(11) 0.0372(10) Uani 1 1 d
F35 F 0.0558(3) 0.5393(3) 0.98468(10) 0.0351(10) Uani 1 1 d
F36 F 0.2032(3) 0.5781(2) 0.95621(11) 0.0310(9) Uani 1 1 d
F37 F 0.8029(3) -0.1235(2) 0.97912(9) 0.0278(9) Uani 1 1 d
F38 F 0.9650(3) -0.1025(2) 0.95458(10) 0.0264(9) Uani 1 1 d
F39 F 0.9056(3) -0.2219(2) 0.96171(10) 0.0278(9) Uani 1 1 d
F40 F 0.9933(3) -0.1862(2) 0.89402(11) 0.0301(9) Uani 1 1 d
F41 F 0.8590(4) -0.2738(2) 0.89522(11) 0.0337(10) Uani 1 1 d
F42 F 0.8518(4) -0.1789(2) 0.85765(10) 0.0314(10) Uani 1 1 d
F43 F 0.6819(3) -0.2394(2) 0.94085(11) 0.0326(10) Uani 1 1 d
F44 F 0.6238(3) -0.1196(2) 0.93476(11) 0.0336(10) Uani 1 1 d
F45 F 0.6450(3) -0.1927(2) 0.88922(11) 0.0323(10) Uani 1 1 d
F46 F 0.4469(3) 0.0869(2) 0.86375(10) 0.0317(10) Uani 1 1 d
F47 F 0.6003(3) 0.1286(2) 0.83961(10) 0.0289(9) Uani 1 1 d
F48 F 0.4567(4) 0.0952(2) 0.80750(10) 0.0335(10) Uani 1 1 d
F49 F 0.4386(3) -0.0699(2) 0.87632(10) 0.0332(10) Uani 1 1 d
F50 F 0.3699(3) -0.0508(2) 0.82445(10) 0.0298(9) Uani 1 1 d
F51 F 0.4950(3) -0.1421(2) 0.83296(11) 0.0320(10) Uani 1 1 d
F52 F 0.5334(3) -0.0390(2) 0.77393(10) 0.0311(9) Uani 1 1 d
F53 F 0.6816(3) -0.0888(2) 0.79856(10) 0.0270(9) Uani 1 1 d
F54 F 0.6758(3) 0.0359(2) 0.78712(9) 0.0279(9) Uani 1 1 d
F55 F 1.0568(4) 0.0077(3) 0.87985(10) 0.0466(12) Uani 1 1 d
F56 F 1.0999(4) -0.0799(3) 0.84048(15) 0.0584(15) Uani 1 1 d
F57 F 1.1685(3) 0.0399(3) 0.83765(13) 0.0427(11) Uani 1 1 d
F58 F 0.8658(4) 0.1394(3) 0.81199(13) 0.0495(13) Uani 1 1 d
F59 F 0.9991(4) 0.1481(3) 0.84968(14) 0.0511(13) Uani 1 1 d
F60 F 1.0418(4) 0.1391(2) 0.79511(12) 0.0440(12) Uani 1 1 d
F61 F 0.9071(4) 0.0180(3) 0.76408(11) 0.0541(13) Uani 1 1 d
F62 F 1.0855(4) -0.0106(3) 0.77347(11) 0.0458(11) Uani 1 1 d
F63 F 0.9517(4) -0.0918(3) 0.78756(12) 0.0468(13) Uani 1 1 d
F64 F 0.6001(3) 0.1978(2) 0.91063(11) 0.0346(10) Uani 1 1 d
F65 F 0.6401(3) 0.1760(2) 0.96492(11) 0.0355(10) Uani 1 1 d
F66 F 0.6018(3) 0.0788(2) 0.93035(10) 0.0325(10) Uani 1 1 d
F67 F 0.7890(4) 0.0440(2) 0.96796(10) 0.0319(10) Uani 1 1 d
F68 F 0.8690(4) 0.1564(2) 0.97921(10) 0.0319(10) Uani 1 1 d
F69 F 0.9489(3) 0.0748(2) 0.94317(10) 0.0268(9) Uani 1 1 d
F70 F 0.9451(3) 0.2218(2) 0.91365(11) 0.0291(9) Uani 1 1 d
F71 F 0.7980(3) 0.2489(2) 0.88247(10) 0.0291(9) Uani 1 1 d
F72 F 0.7997(4) 0.2778(2) 0.93760(10) 0.0311(10) Uani 1 1 d

loop_
_atom_site_aniso_label
_atom_site_aniso_U_11
_atom_site_aniso_U_22
_atom_site_aniso_U_33
_atom_site_aniso_U_23
_atom_site_aniso_U_13
_atom_site_aniso_U_12
Cu1 0.0275(4) 0.0124(4) 0.0296(4) 0.0000(3) -0.0001(3) 0.0015(3)
P1 0.0519(13) 0.0195(9) 0.0261(10) 0.0004(8) -0.0125(9) 0.0092(9)
P2 0.0266(10) 0.0148(8) 0.0356(11) 0.0015(8) -0.0108(8) -0.0012(7)
P3 0.0217(10) 0.0193(9) 0.0393(11) -0.0057(8) 0.0003(8) 0.0031(7)
P4 0.0343(12) 0.0216(10) 0.0650(15) 0.0146(10) 0.0169(11) -0.0018(8)
P5 0.0369(11) 0.0172(9) 0.0216(9) 0.0020(7) -0.0029(8) -0.0053(8)
P6 0.0394(11) 0.0153(9) 0.0268(10) 0.0011(7) -0.0134(8) 0.0013(8)
P7 0.0260(10) 0.0178(9) 0.0615(14) -0.0090(9) 0.0081(10) 0.0034(8)
P8 0.0245(10) 0.0243(10) 0.0330(11) 0.0075(8) 0.0018(8) -0.0049(8)
Cu2 0.0309(4) 0.0107(4) 0.0279(4) -0.0003(3) 0.0002(4) 0.0000(3)
P9 0.0346(11) 0.0127(8) 0.0241(9) -0.0007(7) -0.0072(8) 0.0008(8)
P10 0.0343(11) 0.0144(8) 0.0221(9) -0.0014(7) -0.0055(8) -0.0014(8)
P11 0.0224(10) 0.0185(9) 0.0458(12) -0.0034(8) 0.0042(9) 0.0030(7)
P12 0.0208(9) 0.0209(9) 0.0418(12) 0.0070(8) -0.0002(8) -0.0032(7)
P13 0.0611(14) 0.0131(8) 0.0220(9) 0.0006(7) -0.0007(9) 0.0026(9)
P14 0.099(2) 0.0152(9) 0.0204(10) 0.0020(8) -0.0055(11) 0.0018(11)
P15 0.0326(12) 0.0195(10) 0.0772(17) -0.0052(10) 0.0169(11) -0.0102(8)
P16 0.0292(11) 0.0221(10) 0.0821(17) -0.0079(11) -0.0176(11) 0.0091(8)
Al1 0.0109(8) 0.0075(8) 0.0175(8) 0.0001(7) -0.0005(7) -0.0001(7)
O1 0.017(2) 0.0050(19) 0.021(2) 0.0024(16) 0.0016(18) -0.0021(16)
O2 0.013(2) 0.016(2) 0.027(2) -0.0042(19) -0.0015(18) -0.0005(18)
O3 0.020(2) 0.008(2) 0.021(2) -0.0046(17) -0.0046(19) 0.0010(17)
O4 0.015(2) 0.014(2) 0.022(2) 0.0013(19) 0.0043(17) -0.0008(18)
C1 0.029(4) 0.011(3) 0.017(3) 0.003(2) -0.004(3) 0.000(3)
C2 0.028(4) 0.015(3) 0.029(4) 0.007(3) 0.002(3) 0.006(3)
C3 0.028(4) 0.011(3) 0.029(4) 0.005(3) -0.004(3) 0.002(3)
C4 0.030(4) 0.014(3) 0.027(4) 0.010(3) 0.001(3) -0.002(3)
C5 0.016(3) 0.011(3) 0.022(3) 0.001(3) -0.007(2) -0.006(3)
C6 0.016(4) 0.039(5) 0.034(4) 0.004(3) -0.003(3) -0.008(3)
C7 0.010(3) 0.022(4) 0.035(4) 0.003(3) 0.000(3) 0.003(3)
C8 0.020(4) 0.026(4) 0.024(4) 0.001(3) -0.008(3) 0.000(3)
C9 0.009(3) 0.009(3) 0.018(3) -0.001(2) 0.000(2) 0.001(2)
C10 0.021(3) 0.018(3) 0.021(3) 0.000(3) -0.002(3) 0.001(3)
C11 0.034(4) 0.013(3) 0.022(4) -0.005(3) -0.003(3) -0.003(3)
C12 0.018(3) 0.020(3) 0.022(4) -0.003(3) 0.004(3) 0.003(3)
C13 0.015(3) 0.018(3) 0.018(3) 0.000(3) 0.000(2) -0.002(3)
C14 0.022(4) 0.023(4) 0.028(4) 0.003(3) 0.008(3) -0.002(3)
C15 0.022(4) 0.030(4) 0.022(3) 0.002(3) 0.001(3) -0.006(3)
C16 0.026(4) 0.027(4) 0.022(4) -0.006(3) 0.001(3) 0.002(3)
Al2 0.0135(9) 0.0093(9) 0.0167(9) -0.0003(7) 0.0005(7) 0.0001(7)
O5 0.022(2) 0.010(2) 0.021(2) 0.0015(17) -0.0019(19) -0.0005(18)
O6 0.014(2) 0.013(2) 0.016(2) 0.0023(17) -0.0005(17) 0.0010(17)
O7 0.011(2) 0.016(2) 0.027(2) 0.001(2) 0.0041(17) 0.0042(18)
O8 0.025(2) 0.010(2) 0.019(2) -0.0021(18) 0.0002(19) -0.0007(18)
C17 0.019(3) 0.009(3) 0.020(3) -0.002(3) 0.002(3) 0.003(2)
C18 0.022(4) 0.015(3) 0.030(4) 0.001(3) 0.002(3) -0.004(3)
C19 0.033(4) 0.011(3) 0.024(4) 0.000(3) 0.003(3) 0.003(3)
C20 0.033(4) 0.015(3) 0.032(4) 0.011(3) 0.002(3) -0.002(3)
C21 0.017(3) 0.010(3) 0.020(3) 0.003(3) -0.003(3) 0.003(3)
C22 0.023(4) 0.017(3) 0.030(4) 0.001(3) -0.009(3) 0.003(3)
C23 0.010(3) 0.025(4) 0.029(4) -0.002(3) 0.001(3) -0.007(3)
C24 0.018(3) 0.028(4) 0.023(3) -0.001(3) -0.006(3) -0.001(3)
C25 0.026(4) 0.014(3) 0.017(3) -0.003(3) 0.001(3) 0.004(3)
C26 0.019(4) 0.035(4) 0.026(4) -0.008(3) 0.004(3) -0.002(3)
C27 0.019(3) 0.017(3) 0.025(3) 0.002(3) -0.004(3) -0.004(3)
C28 0.013(3) 0.020(3) 0.027(4) -0.003(3) -0.005(3) -0.001(3)
C29 0.015(3) 0.014(3) 0.027(4) 0.003(3) 0.004(3) 0.000(2)
C30 0.020(4) 0.055(6) 0.048(5) 0.011(4) 0.006(3) 0.007(4)
C31 0.028(4) 0.015(4) 0.066(6) 0.004(4) 0.013(4) -0.004(3)
C32 0.042(5) 0.031(4) 0.046(5) -0.008(4) 0.018(4) -0.004(4)
F1 0.016(2) 0.022(2) 0.057(3) -0.0029(19) -0.0123(19) 0.0009(16)
F2 0.030(2) 0.025(2) 0.051(3) 0.004(2) 0.017(2) 0.0058(18)
F3 0.026(2) 0.025(2) 0.045(2) 0.0082(19) -0.0020(19) 0.0039(17)
F4 0.063(3) 0.0184(19) 0.021(2) -0.0008(16) -0.002(2) 0.000(2)
F5 0.036(3) 0.021(2) 0.053(3) 0.0024(19) -0.022(2) -0.0068(18)
F6 0.058(3) 0.0088(18) 0.033(2) -0.0007(16) -0.001(2) -0.0019(19)
F7 0.040(2) 0.018(2) 0.036(2) 0.0105(17) 0.0027(19) -0.0022(18)
F8 0.022(2) 0.033(2) 0.045(2) 0.010(2) 0.0145(19) 0.0056(18)
F9 0.048(3) 0.025(2) 0.024(2) -0.0006(17) -0.0023(19) 0.007(2)
F10 0.029(2) 0.027(2) 0.059(3) 0.013(2) -0.007(2) -0.0152(19)
F11 0.0103(18) 0.060(3) 0.042(2) 0.004(2) 0.0003(17) 0.000(2)
F12 0.020(2) 0.052(3) 0.027(2) 0.008(2) -0.0011(17) -0.0038(19)
F13 0.039(2) 0.045(3) 0.022(2) 0.004(2) 0.0018(18) -0.003(2)
F14 0.034(2) 0.025(2) 0.039(2) -0.0129(19) -0.0107(19) 0.0052(18)
F15 0.020(2) 0.035(2) 0.044(2) -0.0081(19) -0.0154(19) 0.0039(17)
F16 0.038(3) 0.024(2) 0.050(3) -0.0028(19) -0.021(2) 0.0141(19)
F17 0.034(2) 0.0144(19) 0.051(3) 0.0080(18) -0.004(2) -0.0057(18)
F18 0.035(2) 0.030(2) 0.042(3) -0.015(2) -0.007(2) 0.0152(19)
F19 0.017(2) 0.025(2) 0.033(2) 0.0012(17) 0.0004(17) -0.0037(16)
F20 0.042(3) 0.022(2) 0.023(2) -0.0074(17) 0.0079(18) 0.0027(18)
F21 0.037(2) 0.0179(19) 0.026(2) 0.0087(16) -0.0009(18) 0.0000(17)
F22 0.017(2) 0.0151(19) 0.044(2) -0.0020(17) -0.0055(18) 0.0073(15)
F23 0.034(2) 0.0127(18) 0.037(2) -0.0095(16) -0.0024(19) -0.0037(17)
F24 0.049(3) 0.0120(18) 0.030(2) 0.0011(16) 0.003(2) -0.0003(18)
F25 0.027(2) 0.031(2) 0.031(2) -0.0135(18) -0.0094(18) -0.0038(18)
F26 0.022(2) 0.021(2) 0.041(2) -0.0012(17) 0.0071(18) -0.0065(16)
F27 0.025(2) 0.018(2) 0.038(2) -0.0036(17) -0.0071(18) 0.0036(17)
F28 0.039(2) 0.0111(18) 0.034(2) 0.0010(17) 0.0042(19) 0.0017(16)
F29 0.025(2) 0.041(2) 0.035(2) 0.0131(19) -0.0117(19) 0.0047(19)
F30 0.037(2) 0.027(2) 0.036(2) 0.0124(19) 0.016(2) 0.0011(18)
F31 0.018(2) 0.032(2) 0.039(2) 0.0170(19) -0.0021(18) 0.0013(17)
F32 0.025(2) 0.031(2) 0.035(2) -0.0056(19) -0.0018(19) -0.0100(18)
F33 0.0181(19) 0.047(3) 0.032(2) 0.006(2) 0.0089(16) -0.0022(19)
F34 0.043(3) 0.019(2) 0.050(3) -0.0103(19) 0.006(2) 0.0087(19)
F35 0.032(2) 0.048(3) 0.026(2) -0.0104(19) 0.0050(18) 0.003(2)
F36 0.021(2) 0.034(2) 0.038(2) -0.0129(19) -0.0008(18) -0.0077(17)
F37 0.034(2) 0.030(2) 0.0195(19) 0.0025(16) 0.0049(17) 0.0035(18)
F38 0.026(2) 0.0182(19) 0.035(2) 0.0035(17) -0.0053(18) 0.0024(16)
F39 0.038(2) 0.0141(19) 0.031(2) 0.0087(17) -0.0056(19) 0.0035(17)
F40 0.022(2) 0.025(2) 0.044(3) -0.0064(19) 0.0073(19) 0.0055(17)
F41 0.054(3) 0.0067(18) 0.040(2) -0.0004(17) 0.002(2) -0.0007(18)
F42 0.049(3) 0.019(2) 0.026(2) -0.0016(17) 0.0009(19) -0.0036(19)
F43 0.030(2) 0.026(2) 0.042(2) 0.0158(19) -0.0010(19) -0.0089(18)
F44 0.019(2) 0.031(2) 0.051(3) 0.005(2) 0.0046(19) 0.0005(18)
F45 0.029(2) 0.025(2) 0.043(3) 0.0051(19) -0.016(2) -0.0056(17)
F46 0.024(2) 0.028(2) 0.043(3) -0.0116(19) 0.0027(19) 0.0146(17)
F47 0.032(2) 0.0129(19) 0.042(2) 0.0011(17) -0.0082(19) -0.0015(17)
F48 0.038(2) 0.022(2) 0.041(2) -0.0014(18) -0.020(2) 0.0112(18)
F49 0.026(2) 0.038(2) 0.035(2) 0.0015(19) 0.0101(19) -0.0083(19)
F50 0.0114(19) 0.036(2) 0.042(2) -0.0016(19) -0.0050(17) 0.0004(16)
F51 0.030(2) 0.0119(19) 0.055(3) -0.0038(18) -0.003(2) -0.0072(16)
F52 0.028(2) 0.038(2) 0.027(2) -0.0085(18) -0.0063(18) 0.0000(18)
F53 0.026(2) 0.022(2) 0.032(2) -0.0086(17) 0.0038(18) 0.0018(17)
F54 0.028(2) 0.031(2) 0.025(2) 0.0065(17) 0.0016(17) -0.0062(17)
F55 0.037(2) 0.071(3) 0.031(2) 0.001(2) -0.0104(19) -0.005(3)
F56 0.036(3) 0.036(3) 0.103(4) 0.023(3) 0.011(3) 0.020(2)
F57 0.012(2) 0.043(3) 0.073(3) 0.004(2) 0.003(2) 0.0003(18)
F58 0.031(3) 0.027(2) 0.090(4) 0.027(2) 0.016(2) 0.015(2)
F59 0.047(3) 0.028(2) 0.079(4) -0.017(3) 0.021(3) -0.013(2)
F60 0.045(3) 0.023(2) 0.065(3) 0.013(2) 0.031(2) -0.002(2)
F61 0.045(3) 0.085(4) 0.032(2) 0.008(3) 0.003(2) 0.003(3)
F62 0.039(3) 0.043(3) 0.055(3) -0.011(2) 0.031(2) -0.006(2)
F63 0.046(3) 0.041(3) 0.053(3) -0.024(2) 0.025(2) -0.013(2)
F64 0.028(2) 0.035(2) 0.041(2) -0.006(2) -0.010(2) 0.0094(19)
F65 0.032(2) 0.042(3) 0.032(2) -0.013(2) 0.0058(19) 0.003(2)
F66 0.024(2) 0.033(2) 0.040(2) -0.0084(19) 0.0073(19) -0.0117(18)
F67 0.051(3) 0.0219(19) 0.023(2) 0.0034(16) 0.0026(19) -0.0039(19)
F68 0.053(3) 0.020(2) 0.023(2) -0.0052(17) -0.0102(19) 0.0066(18)
F69 0.025(2) 0.025(2) 0.031(2) -0.0023(17) -0.0052(17) 0.0063(17)
F70 0.027(2) 0.0198(19) 0.040(2) -0.0024(18) -0.0028(19) -0.0051(17)
F71 0.040(2) 0.0134(18) 0.034(2) 0.0000(16) -0.0067(19) -0.0017(17)
F72 0.044(3) 0.0122(18) 0.037(2) -0.0122(17) -0.003(2) 0.0013(18)

loop_
_atom_type_symbol
_atom_type_description
_atom_type_scat_dispersion_real
_atom_type_scat_dispersion_imag
_atom_type_scat_source
C C 0.0033 0.0016 'International Tables Vol C Tables 4.2.6.8 and 6.1.1.4'
O O 0.0106 0.0060 'International Tables Vol C Tables 4.2.6.8 and 6.1.1.4'
F F 0.0171 0.0103 'International Tables Vol C Tables 4.2.6.8 and 6.1.1.4'
Al Al 0.0645 0.0514 'International Tables Vol C Tables 4.2.6.8 and 6.1.1.4'
P P 0.1023 0.0942 'International Tables Vol C Tables 4.2.6.8 and 6.1.1.4'
Cu Cu 0.3201 1.2651 'International Tables Vol C Tables 4.2.6.8 and 6.1.1.4'

loop_
_geom_angle_atom_site_label_1
_geom_angle_atom_site_label_2
_geom_angle_atom_site_label_3
_geom_angle
P5 Cu1 P2 179.72(8)
P5 Cu1 P1 119.74(7)
P2 Cu1 P1 60.13(7)
P5 Cu1 P6 60.01(7)
P2 Cu1 P6 120.10(7)
P1 Cu1 P6 174.51(9)
P3 P1 P4 60.79(9)
P3 P1 Cu1 106.36(10)
P4 P1 Cu1 109.71(10)
P3 P1 P2 57.32(8)
P4 P1 P2 57.23(9)
Cu1 P1 P2 59.93(6)
P4 P2 P3 60.92(9)
P4 P2 Cu1 110.00(10)
P3 P2 Cu1 106.40(9)
P4 P2 P1 57.54(9)
P3 P2 P1 57.35(8)
Cu1 P2 P1 59.95(6)
P2 P3 P1 65.34(9)
P2 P3 P4 59.53(9)
P1 P3 P4 59.75(10)
P2 P4 P1 65.23(9)
P2 P4 P3 59.55(9)
P1 P4 P3 59.46(9)
P7 P5 P8 60.86(9)
P7 P5 Cu1 108.51(10)
P8 P5 Cu1 108.33(9)
P7 P5 P6 57.57(9)
P8 P5 P6 57.34(8)
Cu1 P5 P6 60.09(6)
P8 P6 P7 60.78(9)
P8 P6 P5 57.54(8)
P7 P6 P5 57.17(9)
P8 P6 Cu1 108.33(9)
P7 P6 Cu1 108.01(10)
P5 P6 Cu1 59.90(6)
P5 P7 P6 65.26(9)
P5 P7 P8 59.83(9)
P6 P7 P8 59.54(9)
P6 P8 P5 65.12(8)
P6 P8 P7 59.68(9)
P5 P8 P7 59.32(9)
P13 Cu2 P14 59.70(7)
P13 Cu2 P10 172.31(8)
P14 Cu2 P10 123.21(7)
P13 Cu2 P9 117.92(7)
P14 Cu2 P9 172.68(9)
P10 Cu2 P9 60.17(6)
P12 P9 P11 60.82(8)
P12 P9 Cu2 108.50(9)
P11 P9 Cu2 107.98(9)
P12 P9 P10 57.37(8)
P11 P9 P10 57.52(8)
Cu2 P9 P10 59.89(6)
P12 P10 P11 60.63(8)
P12 P10 Cu2 108.39(9)
P11 P10 Cu2 107.78(9)
P12 P10 P9 57.18(8)
P11 P10 P9 57.22(8)
Cu2 P10 P9 59.95(6)
P9 P11 P10 65.26(8)
P9 P11 P12 59.49(9)
P10 P11 P12 59.53(8)
P9 P12 P10 65.45(8)
P9 P12 P11 59.69(9)
P10 P12 P11 59.84(9)
P16 P13 P15 60.79(10)
P16 P13 P14 57.56(10)
P15 P13 P14 57.91(10)
P16 P13 Cu2 108.68(10)
P15 P13 Cu2 109.01(10)
P14 P13 Cu2 60.23(7)
P16 P14 P15 60.40(10)
P16 P14 P13 57.21(10)
P15 P14 P13 57.22(10)
P16 P14 Cu2 108.25(11)
P15 P14 Cu2 108.31(11)
P13 P14 Cu2 60.08(7)
P13 P15 P14 64.87(9)
P13 P15 P16 59.45(10)
P14 P15 P16 59.47(11)
P13 P16 P14 65.23(9)
P13 P16 P15 59.76(10)
P14 P16 P15 60.13(11)
O4 Al1 O3 112.0(2)
O4 Al1 O2 109.8(2)
O3 Al1 O2 107.2(2)
O4 Al1 O1 107.6(2)
O3 Al1 O1 107.9(2)
O2 Al1 O1 112.4(2)
C1 O1 Al1 145.5(4)
C5 O2 Al1 148.5(4)
C9 O3 Al1 144.7(4)
C13 O4 Al1 148.7(4)
O1 C1 C2 110.5(5)
O1 C1 C3 110.6(5)
C2 C1 C3 109.9(5)
O1 C1 C4 106.7(5)
C2 C1 C4 109.7(5)
C3 C1 C4 109.5(5)
F2 C2 F1 108.1(6)
F2 C2 F3 108.4(5)
F1 C2 F3 106.7(5)
F2 C2 C1 111.7(6)
F1 C2 C1 110.5(5)
F3 C2 C1 111.2(5)
F5 C3 F6 107.8(5)
F5 C3 F4 107.1(5)
F6 C3 F4 106.7(5)
F5 C3 C1 112.1(6)
F6 C3 C1 112.6(5)
F4 C3 C1 110.3(5)
F9 C4 F8 107.4(5)
F9 C4 F7 107.0(5)
F8 C4 F7 106.4(5)
F9 C4 C1 112.4(5)
F8 C4 C1 111.5(5)
F7 C4 C1 111.8(5)
O2 C5 C7 108.0(5)
O2 C5 C6 110.4(5)
C7 C5 C6 109.7(5)
O2 C5 C8 111.9(5)
C7 C5 C8 109.5(5)
C6 C5 C8 107.4(5)
F12 C6 F11 107.2(6)
F12 C6 F10 107.2(6)
F11 C6 F10 108.4(5)
F12 C6 C5 110.7(5)
F11 C6 C5 112.8(6)
F10 C6 C5 110.4(6)
F14 C7 F13 108.1(5)
F14 C7 F15 106.7(5)
F13 C7 F15 106.2(5)
F14 C7 C5 111.6(5)
F13 C7 C5 111.4(5)
F15 C7 C5 112.6(5)
F16 C8 F18 109.5(6)
F16 C8 F17 107.7(5)
F18 C8 F17 107.4(5)
F16 C8 C5 112.2(5)
F18 C8 C5 111.4(5)
F17 C8 C5 108.5(5)
O3 C9 C10 110.9(5)
O3 C9 C12 112.2(5)
C10 C9 C12 109.3(5)
O3 C9 C11 107.3(5)
C10 C9 C11 108.9(5)
C12 C9 C11 108.1(5)
F19 C10 F20 108.4(5)
F19 C10 F21 107.4(5)
F20 C10 F21 106.3(5)
F19 C10 C9 111.3(5)
F20 C10 C9 113.2(5)
F21 C10 C9 110.0(5)
F24 C11 F22 108.4(5)
F24 C11 F23 109.4(5)
F22 C11 F23 107.7(5)
F24 C11 C9 110.6(5)
F22 C11 C9 109.1(5)
F23 C11 C9 111.6(5)
F25 C12 F26 108.3(5)
F25 C12 F27 108.0(5)
F26 C12 F27 106.1(5)
F25 C12 C9 113.1(5)
F26 C12 C9 111.2(5)
F27 C12 C9 109.7(5)
O4 C13 C16 109.9(5)
O4 C13 C14 111.6(5)
C16 C13 C14 108.2(5)
O4 C13 C15 108.6(5)
C16 C13 C15 109.1(5)
C14 C13 C15 109.4(5)
F29 C14 F28 107.8(5)
F29 C14 F30 108.3(5)
F28 C14 F30 107.4(5)
F29 C14 C13 110.6(5)
F28 C14 C13 109.7(5)
F30 C14 C13 112.8(5)
F33 C15 F31 108.4(5)
F33 C15 F32 108.6(5)
F31 C15 F32 107.0(5)
F33 C15 C13 112.5(5)
F31 C15 C13 110.2(5)
F32 C15 C13 110.1(5)
F35 C16 F36 107.7(5)
F35 C16 F34 107.8(5)
F36 C16 F34 107.6(5)
F35 C16 C13 113.6(5)
F36 C16 C13 110.5(5)
F34 C16 C13 109.3(5)
O7 Al2 O5 111.7(2)
O7 Al2 O8 108.0(2)
O5 Al2 O8 107.3(2)
O7 Al2 O6 109.1(2)
O5 Al2 O6 107.5(2)
O8 Al2 O6 113.2(2)
C17 O5 Al2 147.2(4)
C21 O6 Al2 147.1(4)
C29 O7 Al2 148.0(4)
C25 O8 Al2 147.2(4)
O5 C17 C20 111.3(5)
O5 C17 C19 110.3(5)
C20 C17 C19 110.1(5)
O5 C17 C18 106.7(5)
C20 C17 C18 109.0(5)
C19 C17 C18 109.4(5)
F38 C18 F37 108.2(5)
F38 C18 F39 106.8(5)
F37 C18 F39 107.0(5)
F38 C18 C17 111.4(5)
F37 C18 C17 111.9(5)
F39 C18 C17 111.2(5)
F42 C19 F40 108.6(5)
F42 C19 F41 107.0(5)
F40 C19 F41 107.6(5)
F42 C19 C17 110.4(5)
F40 C19 C17 111.4(5)
F41 C19 C17 111.7(5)
F44 C20 F45 107.7(6)
F44 C20 F43 106.7(5)
F45 C20 F43 107.8(5)
F44 C20 C17 110.3(5)
F45 C20 C17 111.6(6)
F43 C20 C17 112.4(6)
O6 C21 C24 112.4(5)
O6 C21 C23 108.5(5)
C24 C21 C23 109.0(5)
O6 C21 C22 109.9(5)
C24 C21 C22 108.5(5)
C23 C21 C22 108.4(5)
F47 C22 F48 108.4(5)
F47 C22 F46 107.0(5)
F48 C22 F46 107.5(5)
F47 C22 C21 110.4(5)
F48 C22 C21 112.5(5)
F46 C22 C21 110.8(5)
F49 C23 F50 109.0(5)
F49 C23 F51 108.2(5)
F50 C23 F51 106.9(5)
F49 C23 C21 110.7(5)
F50 C23 C21 112.5(5)
F51 C23 C21 109.3(5)
F52 C24 F53 107.7(5)
F52 C24 F54 107.4(5)
F53 C24 F54 106.2(5)
F52 C24 C21 114.6(5)
F53 C24 C21 110.3(5)
F54 C24 C21 110.3(5)
O8 C25 C27 111.0(5)
O8 C25 C28 108.0(5)
C27 C25 C28 109.8(5)
O8 C25 C26 110.9(5)
C27 C25 C26 108.5(5)
C28 C25 C26 108.6(5)
F65 C26 F64 108.8(6)
F65 C26 F66 107.2(6)
F64 C26 F66 106.7(5)
F65 C26 C25 113.1(5)
F64 C26 C25 111.4(6)
F66 C26 C25 109.4(5)
F69 C27 F67 108.3(5)
F69 C27 F68 107.0(5)
F67 C27 F68 106.9(5)
F69 C27 C25 110.5(5)
F67 C27 C25 111.5(5)
F68 C27 C25 112.4(5)
F70 C28 F71 108.5(5)
F70 C28 F72 107.9(5)
F71 C28 F72 107.5(5)
F70 C28 C25 110.5(5)
F71 C28 C25 110.8(5)
F72 C28 C25 111.4(5)
O7 C29 C30 111.5(5)
O7 C29 C32 108.1(5)
C30 C29 C32 109.4(6)
O7 C29 C31 111.7(5)
C30 C29 C31 108.3(6)
C32 C29 C31 107.7(6)
F55 C30 F57 107.7(7)
F55 C30 F56 106.3(6)
F57 C30 F56 106.6(6)
F55 C30 C29 112.2(6)
F57 C30 C29 114.3(6)
F56 C30 C29 109.2(6)
F58 C31 F60 111.2(7)
F58 C31 F59 105.5(6)
F60 C31 F59 106.5(6)
F58 C31 C29 110.8(6)
F60 C31 C29 114.3(6)
F59 C31 C29 108.0(6)
F63 C32 F61 107.2(7)
F63 C32 F62 107.6(6)
F61 C32 F62 106.4(6)
F63 C32 C29 112.6(6)
F61 C32 C29 111.1(6)
F62 C32 C29 111.6(6)

loop_
_geom_bond_atom_site_label_1
_geom_bond_atom_site_label_2
_geom_bond_distance
Cu1 P5 2.3406(19)
Cu1 P2 2.3440(19)
Cu1 P1 2.3445(19)
Cu1 P6 2.3452(19)
P1 P3 2.176(3)
P1 P4 2.183(3)
P1 P2 2.349(3)
P2 P4 2.175(3)
P2 P3 2.175(3)
P3 P4 2.205(3)
P5 P7 2.168(3)
P5 P8 2.179(3)
P5 P6 2.343(3)
P6 P8 2.175(3)
P6 P7 2.178(3)
P7 P8 2.202(3)
Cu2 P13 2.3356(19)
Cu2 P14 2.339(2)
Cu2 P10 2.3430(18)
Cu2 P9 2.3444(19)
P9 P12 2.171(3)
P9 P11 2.175(3)
P9 P10 2.350(2)
P10 P12 2.175(3)
P10 P11 2.183(3)
P11 P12 2.200(3)
P13 P16 2.154(3)
P13 P15 2.161(3)
P13 P14 2.327(3)
P14 P16 2.162(3)
P14 P15 2.177(3)
P15 P16 2.183(3)
Al1 O4 1.729(4)
Al1 O3 1.732(4)
Al1 O2 1.738(4)
Al1 O1 1.740(4)
O1 C1 1.373(7)
O2 C5 1.352(7)
O3 C9 1.355(7)
O4 C13 1.366(7)
C1 C2 1.546(9)
C1 C3 1.548(9)
C1 C4 1.555(9)
C2 F2 1.321(8)
C2 F1 1.351(8)
C2 F3 1.351(7)
C3 F5 1.330(8)
C3 F6 1.347(7)
C3 F4 1.351(8)
C4 F9 1.322(8)
C4 F8 1.327(8)
C4 F7 1.361(7)
C5 C7 1.538(9)
C5 C6 1.566(9)
C5 C8 1.589(9)
C6 F12 1.343(8)
C6 F11 1.344(8)
C6 F10 1.344(8)
C7 F14 1.328(7)
C7 F13 1.334(8)
C7 F15 1.368(7)
C8 F16 1.319(7)
C8 F18 1.328(8)
C8 F17 1.350(8)
C9 C10 1.559(8)
C9 C12 1.569(8)
C9 C11 1.594(8)
C10 F19 1.314(7)
C10 F20 1.351(7)
C10 F21 1.359(7)
C11 F24 1.311(8)
C11 F22 1.334(8)
C11 F23 1.345(7)
C12 F25 1.336(7)
C12 F26 1.344(7)
C12 F27 1.348(7)
C13 C16 1.562(9)
C13 C14 1.563(9)
C13 C15 1.570(9)
C14 F29 1.333(8)
C14 F28 1.341(8)
C14 F30 1.342(7)
C15 F33 1.326(7)
C15 F31 1.335(8)
C15 F32 1.344(8)
C16 F35 1.329(8)
C16 F36 1.334(8)
C16 F34 1.364(8)
Al2 O7 1.735(4)
Al2 O5 1.735(4)
Al2 O8 1.742(4)
Al2 O6 1.742(4)
O5 C17 1.368(7)
O6 C21 1.346(7)
O7 C29 1.337(7)
O8 C25 1.354(7)
C17 C20 1.552(10)
C17 C19 1.562(9)
C17 C18 1.574(9)
C18 F38 1.327(7)
C18 F37 1.333(7)
C18 F39 1.359(7)
C19 F42 1.337(8)
C19 F40 1.339(8)
C19 F41 1.347(7)
C20 F44 1.330(8)
C20 F45 1.334(8)
C20 F43 1.354(7)
C21 C24 1.553(9)
C21 C23 1.570(8)
C21 C22 1.576(9)
C22 F47 1.330(7)
C22 F48 1.339(7)
C22 F46 1.340(8)
C23 F49 1.323(8)
C23 F50 1.339(7)
C23 F51 1.349(8)
C24 F52 1.324(7)
C24 F53 1.344(7)
C24 F54 1.357(7)
C25 C27 1.558(9)
C25 C28 1.567(9)
C25 C26 1.575(9)
C26 F65 1.329(8)
C26 F64 1.330(8)
C26 F66 1.354(8)
C27 F69 1.338(7)
C27 F67 1.340(7)
C27 F68 1.357(7)
C28 F70 1.319(7)
C28 F71 1.333(7)
C28 F72 1.352(7)
C29 C30 1.546(9)
C29 C32 1.561(10)
C29 C31 1.573(9)
C30 F55 1.328(9)
C30 F57 1.337(8)
C30 F56 1.390(10)
C31 F58 1.312(9)
C31 F60 1.316(8)
C31 F59 1.371(10)
C32 F63 1.298(9)
C32 F61 1.350(9)
C32 F62 1.376(8)
